data_7211292
loop_
_publ_author_name
'Edkins, Robert M.'
'Probert, Michael R.'
'Fucke, Katharina'
'Robertson, Craig M.'
'Howard, Judith A. K.'
'Beeby, Andrew'

_publ_section_title
;
 The formation of peroxide degradation products of photochromic
 triphenylimidazolyl radical-dimers.
;
_journal_issue 20
_journal_name_full 'Physical chemistry chemical physics : PCCP'
_journal_page_first 7848
_journal_page_last 7853
_journal_paper_doi 10.1039/c3cp50757b
_journal_volume 15
_journal_year 2013
_chemical_formula_moiety 'C50 H46 N4 O2'
_chemical_formula_sum 'C50 H46 N4 O2'
_chemical_formula_weight 734.91
_chemical_name_systematic
;
?
;
_space_group_crystal_system monoclinic
_space_group_IT_number 14
_space_group_name_Hall '-P 2yn'
_space_group_name_H-M_alt 'P 1 21/n 1'
_symmetry_space_group_name_Hall '-P 2yn'
_symmetry_space_group_name_H-M 'P 1 21/n 1'
_atom_sites_solution_hydrogens geom
_atom_sites_solution_primary direct
_atom_sites_solution_secondary difmap
_audit_creation_date 2011-11-09
_audit_creation_method
;
Olex2 1.1-alpha
(compiled 2011.11.01 svn.r2039, GUI svn.r3906)
;
_cell_angle_alpha 90.00
_cell_angle_beta 114.4170(3)
_cell_angle_gamma 90.00
_cell_formula_units_Z 2
_cell_length_a 8.88770(10)
_cell_length_b 23.4338(4)
_cell_length_c 10.4997(2)
_cell_measurement_reflns_used 9990
_cell_measurement_temperature 100.01
_cell_measurement_theta_max 68.407
_cell_measurement_theta_min 3.772
_cell_volume 1991.21(6)
_computing_cell_refinement 'SAINT v7.68A (Bruker, 2009)'
_computing_data_collection 'Proteum2 (Bruker, 2010)'
_computing_data_reduction 'SAINT v7.68A (Bruker, 2009)'
_computing_molecular_graphics
;
O. V. Dolomanov, L. J. Bourhis, R. J. Gildea, J. A. K. Howard and H. Puschmann,
OLEX2: a complete structure solution, refinement and analysis program.
J. Appl. Cryst. (2009). 42, 339-341.
;
_computing_publication_material
;
O. V. Dolomanov, L. J. Bourhis, R. J. Gildea, J. A. K. Howard and H. Puschmann,
OLEX2: a complete structure solution, refinement and analysis program.
J. Appl. Cryst. (2009). 42, 339-341.
;
_computing_structure_refinement
;
XL, G.M. Sheldrick, Acta Cryst.
(2008). A64, 112-122
;
_computing_structure_solution 'SHELXS-97 (Sheldrick, 2008)'
_diffrn_ambient_temperature 100.01
_diffrn_detector 'CCD area detector'
_diffrn_detector_type 'Bruker Pt 135 CCD area detector'
_diffrn_measured_fraction_theta_full 0.953
_diffrn_measured_fraction_theta_max 0.953
_diffrn_measurement_device 'three-circle diffractometer'
_diffrn_measurement_device_type 'Bruker Pt 135 CCD area detector'
_diffrn_measurement_method '\f and \w scans'
_diffrn_radiation_collimation 'focused optics'
_diffrn_radiation_monochromator 'Bruker Helios multilayer optics'
_diffrn_radiation_probe x-ray
_diffrn_radiation_type CuK\a
_diffrn_radiation_wavelength 1.54188
_diffrn_radiation_xray_symbol K-L~3~
_diffrn_reflns_av_R_equivalents 0.0248
_diffrn_reflns_av_unetI/netI 0.0185
_diffrn_reflns_limit_h_max 10
_diffrn_reflns_limit_h_min -10
_diffrn_reflns_limit_k_max 28
_diffrn_reflns_limit_k_min -28
_diffrn_reflns_limit_l_max 12
_diffrn_reflns_limit_l_min -11
_diffrn_reflns_number 15174
_diffrn_reflns_theta_full 68.94
_diffrn_reflns_theta_max 68.94
_diffrn_reflns_theta_min 3.77
_diffrn_source 'Microstar rotating anode'
_diffrn_source_target Cu
_diffrn_source_type 'rotating anode'
_exptl_absorpt_coefficient_mu 0.585
_exptl_absorpt_correction_T_max 0.7531
_exptl_absorpt_correction_T_min 0.6792
_exptl_absorpt_correction_type multi-scan
_exptl_absorpt_process_details
;
SADABS-2008/1 (Bruker,2008) was used for absorption correction.
R(int) was 0.0550 before and 0.0354 after correction.
The Ratio of minimum to maximum transmission is 0.9019.
The \l/2 correction factor is 0.0015.
;
_exptl_crystal_colour 'clear light colourless'
_exptl_crystal_colour_lustre clear
_exptl_crystal_colour_modifier light
_exptl_crystal_colour_primary colourless
_exptl_crystal_density_diffrn 1.226
_exptl_crystal_density_method 'not measured'
_exptl_crystal_description plate
_exptl_crystal_F_000 780
_exptl_crystal_size_max 0.22
_exptl_crystal_size_mid 0.16
_exptl_crystal_size_min 0.08
_refine_diff_density_max 0.245
_refine_diff_density_min -0.209
_refine_diff_density_rms 0.035
_refine_ls_extinction_method none
_refine_ls_goodness_of_fit_ref 1.030
_refine_ls_hydrogen_treatment constr
_refine_ls_matrix_type full
_refine_ls_number_parameters 256
_refine_ls_number_reflns 3528
_refine_ls_number_restraints 0
_refine_ls_restrained_S_all 1.030
_refine_ls_R_factor_all 0.0363
_refine_ls_R_factor_gt 0.0350
_refine_ls_shift/su_max 0.000
_refine_ls_shift/su_mean 0.000
_refine_ls_structure_factor_coef Fsqd
_refine_ls_weighting_details 'calc w=1/[\s^2^(Fo^2^)+(0.0452P)^2^+0.7102P] where P=(Fo^2^+2Fc^2^)/3'
_refine_ls_weighting_scheme calc
_refine_ls_wR_factor_gt 0.0897
_refine_ls_wR_factor_ref 0.0907
_reflns_number_gt 3365
_reflns_number_total 3528
_reflns_threshold_expression >2sigma(I)
_cod_data_source_file c3cp50757b.txt
_cod_data_source_block oo_2tbu
_cod_database_code 7211292

loop_
_space_group_symop_id
_space_group_symop_operation_xyz
1 'x, y, z'
2 '-x+1/2, y+1/2, -z+1/2'
3 '-x, -y, -z'
4 'x-1/2, -y-1/2, z-1/2'

loop_
_atom_site_label
_atom_site_type_symbol
_atom_site_fract_x
_atom_site_fract_y
_atom_site_fract_z
_atom_site_U_iso_or_equiv
_atom_site_adp_type
_atom_site_occupancy
_atom_site_symmetry_multiplicity
_atom_site_calc_flag
_atom_site_refinement_flags
O1 O 0.90968(8) 0.00424(3) 0.47313(8) 0.01975(18) Uani 1 1 d .
N2 N 0.97014(11) -0.13941(4) 0.48008(10) 0.0208(2) Uani 1 1 d .
N1 N 0.88845(11) -0.07564(4) 0.60956(9) 0.0197(2) Uani 1 1 d .
C7 C 0.91295(12) -0.09585(4) 0.39921(11) 0.0189(2) Uani 1 1 d .
C6 C 0.90568(13) -0.09134(5) 0.25832(12) 0.0207(2) Uani 1 1 d .
C5 C 0.83635(14) -0.04337(5) 0.17570(12) 0.0250(3) Uani 1 1 d .
H5 H 0.7907 -0.0137 0.2105 0.030 Uiso 1 1 calc R
C8 C 0.84531(13) -0.05115(4) 0.46933(11) 0.0187(2) Uani 1 1 d .
C9 C 0.65803(13) -0.04475(5) 0.39516(11) 0.0201(2) Uani 1 1 d .
C20 C 1.11706(15) -0.24140(5) 0.88290(12) 0.0263(3) Uani 1 1 d .
H20 H 1.2161 -0.2602 0.9420 0.032 Uiso 1 1 calc R
C15 C 0.95008(13) -0.12469(5) 0.60615(11) 0.0194(2) Uani 1 1 d .
C16 C 0.97618(14) -0.17006(5) 0.71317(12) 0.0207(2) Uani 1 1 d .
C1 C 0.97069(14) -0.13476(5) 0.20466(12) 0.0243(3) Uani 1 1 d .
H1 H 1.0168 -0.1678 0.2592 0.029 Uiso 1 1 calc R
C10 C 0.58345(14) 0.00854(5) 0.37827(11) 0.0220(2) Uani 1 1 d .
H10 H 0.6493 0.0420 0.4083 0.026 Uiso 1 1 calc R
C2 C 0.96816(15) -0.12975(5) 0.07258(13) 0.0282(3) Uani 1 1 d .
H2 H 1.0131 -0.1593 0.0369 0.034 Uiso 1 1 calc R
C18 C 0.82256(15) -0.23386(5) 0.79833(13) 0.0271(3) Uani 1 1 d .
H18 H 0.7206 -0.2461 0.7982 0.033 Uiso 1 1 calc R
C19 C 0.96851(16) -0.26066(5) 0.88124(13) 0.0277(3) Uani 1 1 d .
H19 H 0.9674 -0.2923 0.9373 0.033 Uiso 1 1 calc R
C11 C 0.41247(14) 0.01269(5) 0.31739(12) 0.0251(3) Uani 1 1 d .
H11 H 0.3614 0.0491 0.3050 0.030 Uiso 1 1 calc R
C12 C 0.31593(14) -0.03582(5) 0.27458(12) 0.0274(3) Uani 1 1 d .
H12 H 0.1989 -0.0328 0.2353 0.033 Uiso 1 1 calc R
C3 C 0.90021(15) -0.08164(6) -0.00830(13) 0.0296(3) Uani 1 1 d .
H3 H 0.8993 -0.0782 -0.0988 0.036 Uiso 1 1 calc R
C21 C 1.12771(14) -0.19564(5) 0.80167(12) 0.0224(2) Uani 1 1 d .
C22 C 1.29810(14) -0.17417(5) 0.81645(13) 0.0273(3) Uani 1 1 d .
C17 C 0.82800(14) -0.18877(5) 0.71536(12) 0.0237(2) Uani 1 1 d .
H17 H 0.7281 -0.1700 0.6582 0.028 Uiso 1 1 calc R
C14 C 0.56121(15) -0.09327(5) 0.34897(13) 0.0278(3) Uani 1 1 d .
H14 H 0.6119 -0.1296 0.3583 0.033 Uiso 1 1 calc R
C4 C 0.83385(15) -0.03884(5) 0.04360(13) 0.0296(3) Uani 1 1 d .
H4 H 0.7863 -0.0061 -0.0120 0.036 Uiso 1 1 calc R
C13 C 0.39024(15) -0.08869(6) 0.28917(14) 0.0313(3) Uani 1 1 d .
H13 H 0.3241 -0.1220 0.2582 0.038 Uiso 1 1 calc R
C25 C 1.30770(16) -0.10909(6) 0.83575(17) 0.0401(3) Uani 1 1 d .
H25A H 1.2264 -0.0909 0.7513 0.060 Uiso 1 1 calc R
H25B H 1.4188 -0.0959 0.8520 0.060 Uiso 1 1 calc R
H25C H 1.2840 -0.0990 0.9162 0.060 Uiso 1 1 calc R
C23 C 1.43978(15) -0.19955(6) 0.94623(14) 0.0339(3) Uani 1 1 d .
H23A H 1.4200 -0.1916 1.0296 0.051 Uiso 1 1 calc R
H23B H 1.5448 -0.1823 0.9569 0.051 Uiso 1 1 calc R
H23C H 1.4446 -0.2409 0.9346 0.051 Uiso 1 1 calc R
C24 C 1.32876(17) -0.19112(8) 0.68815(15) 0.0457(4) Uani 1 1 d .
H24A H 1.3238 -0.2328 0.6784 0.069 Uiso 1 1 calc R
H24B H 1.4381 -0.1776 0.6999 0.069 Uiso 1 1 calc R
H24C H 1.2440 -0.1738 0.6042 0.069 Uiso 1 1 calc R

loop_
_atom_site_aniso_label
_atom_site_aniso_U_11
_atom_site_aniso_U_22
_atom_site_aniso_U_33
_atom_site_aniso_U_23
_atom_site_aniso_U_13
_atom_site_aniso_U_12
O1 0.0146(4) 0.0164(4) 0.0251(4) 0.0008(3) 0.0051(3) 0.0014(3)
N2 0.0211(5) 0.0187(5) 0.0213(5) 0.0005(4) 0.0075(4) 0.0004(4)
N1 0.0188(4) 0.0186(5) 0.0197(5) 0.0012(4) 0.0062(4) 0.0003(4)
C7 0.0149(5) 0.0170(5) 0.0222(6) -0.0011(4) 0.0053(4) -0.0016(4)
C6 0.0183(5) 0.0207(5) 0.0215(6) -0.0017(4) 0.0066(4) -0.0022(4)
C5 0.0269(6) 0.0239(6) 0.0240(6) 0.0011(5) 0.0103(5) 0.0039(5)
C8 0.0200(5) 0.0160(5) 0.0191(5) 0.0006(4) 0.0071(4) -0.0002(4)
C9 0.0200(5) 0.0222(5) 0.0177(5) 0.0017(4) 0.0075(4) 0.0008(4)
C20 0.0322(6) 0.0203(6) 0.0254(6) 0.0035(5) 0.0109(5) 0.0058(5)
C15 0.0168(5) 0.0191(5) 0.0199(5) -0.0005(4) 0.0052(4) -0.0011(4)
C16 0.0264(6) 0.0157(5) 0.0198(5) -0.0016(4) 0.0092(4) 0.0004(4)
C1 0.0233(6) 0.0216(6) 0.0260(6) -0.0011(5) 0.0082(5) 0.0001(4)
C10 0.0241(6) 0.0227(6) 0.0194(6) 0.0021(4) 0.0092(4) 0.0015(4)
C2 0.0280(6) 0.0301(6) 0.0263(6) -0.0076(5) 0.0110(5) -0.0006(5)
C18 0.0304(6) 0.0235(6) 0.0284(6) -0.0011(5) 0.0130(5) -0.0051(5)
C19 0.0387(7) 0.0184(5) 0.0274(6) 0.0027(5) 0.0151(5) -0.0011(5)
C11 0.0248(6) 0.0288(6) 0.0218(6) 0.0058(5) 0.0097(5) 0.0067(5)
C12 0.0187(5) 0.0379(7) 0.0234(6) 0.0065(5) 0.0065(4) 0.0021(5)
C3 0.0298(6) 0.0373(7) 0.0207(6) -0.0016(5) 0.0093(5) -0.0006(5)
C21 0.0273(6) 0.0186(5) 0.0213(6) -0.0004(4) 0.0100(5) 0.0027(4)
C22 0.0238(6) 0.0273(6) 0.0289(6) 0.0082(5) 0.0090(5) 0.0053(5)
C17 0.0248(6) 0.0209(5) 0.0228(6) -0.0010(5) 0.0073(5) -0.0005(5)
C14 0.0242(6) 0.0221(6) 0.0340(7) 0.0011(5) 0.0091(5) -0.0005(5)
C4 0.0334(7) 0.0306(6) 0.0233(6) 0.0047(5) 0.0102(5) 0.0048(5)
C13 0.0236(6) 0.0300(6) 0.0360(7) 0.0011(5) 0.0080(5) -0.0051(5)
C25 0.0243(6) 0.0289(7) 0.0574(9) 0.0136(6) 0.0072(6) -0.0009(5)
C23 0.0272(6) 0.0330(7) 0.0353(7) 0.0103(6) 0.0067(5) 0.0048(5)
C24 0.0282(7) 0.0746(11) 0.0359(8) 0.0101(7) 0.0150(6) 0.0126(7)

loop_
_atom_type_symbol
_atom_type_description
_atom_type_scat_dispersion_real
_atom_type_scat_dispersion_imag
_atom_type_scat_source
C C 0.0181 0.0091 'International Tables Vol C Tables 4.2.6.8 and 6.1.1.4'
H H 0.0000 0.0000 'International Tables Vol C Tables 4.2.6.8 and 6.1.1.4'
N N 0.0311 0.0180 'International Tables Vol C Tables 4.2.6.8 and 6.1.1.4'
O O 0.0492 0.0322 'International Tables Vol C Tables 4.2.6.8 and 6.1.1.4'

loop_
_geom_angle_atom_site_label_1
_geom_angle_atom_site_label_2
_geom_angle_atom_site_label_3
_geom_angle
_geom_angle_site_symmetry_3
C8 O1 O1 104.51(8) 3_756
C7 N2 C15 104.43(9) .
C15 N1 C8 105.01(9) .
N2 C7 C6 124.44(10) .
N2 C7 C8 110.45(9) .
C6 C7 C8 125.04(9) .
C5 C6 C7 120.76(10) .
C5 C6 C1 118.99(11) .
C1 C6 C7 120.24(10) .
C6 C5 H5 119.8 .
C4 C5 C6 120.31(11) .
C4 C5 H5 119.8 .
O1 C8 N1 113.21(8) .
O1 C8 C7 113.92(9) .
O1 C8 C9 105.53(8) .
N1 C8 C7 102.77(8) .
N1 C8 C9 109.04(8) .
C9 C8 C7 112.48(9) .
C10 C9 C8 121.02(10) .
C14 C9 C8 119.09(10) .
C14 C9 C10 119.84(10) .
C19 C20 H20 118.5 .
C19 C20 C21 123.07(11) .
C21 C20 H20 118.5 .
N2 C15 C16 118.58(9) .
N1 C15 N2 117.07(10) .
N1 C15 C16 123.59(10) .
C21 C16 C15 127.25(10) .
C17 C16 C15 112.42(10) .
C17 C16 C21 120.27(10) .
C6 C1 H1 119.9 .
C2 C1 C6 120.27(11) .
C2 C1 H1 119.9 .
C9 C10 H10 120.1 .
C11 C10 C9 119.70(11) .
C11 C10 H10 120.2 .
C1 C2 H2 119.9 .
C1 C2 C3 120.29(11) .
C3 C2 H2 119.9 .
C19 C18 H18 120.8 .
C19 C18 C17 118.49(11) .
C17 C18 H18 120.8 .
C20 C19 H19 120.0 .
C18 C19 C20 120.09(11) .
C18 C19 H19 120.0 .
C10 C11 H11 119.8 .
C12 C11 C10 120.43(11) .
C12 C11 H11 119.8 .
C11 C12 H12 120.1 .
C13 C12 C11 119.80(11) .
C13 C12 H12 120.1 .
C2 C3 H3 120.2 .
C4 C3 C2 119.69(11) .
C4 C3 H3 120.2 .
C20 C21 C16 116.08(11) .
C20 C21 C22 120.04(10) .
C16 C21 C22 123.82(10) .
C21 C22 C23 111.87(10) .
C25 C22 C21 109.63(10) .
C25 C22 C23 106.61(11) .
C24 C22 C21 110.55(11) .
C24 C22 C25 110.66(12) .
C24 C22 C23 107.44(10) .
C16 C17 H17 119.0 .
C18 C17 C16 121.92(11) .
C18 C17 H17 119.0 .
C9 C14 H14 120.0 .
C9 C14 C13 120.00(11) .
C13 C14 H14 120.0 .
C5 C4 C3 120.44(11) .
C5 C4 H4 119.8 .
C3 C4 H4 119.8 .
C12 C13 C14 120.20(11) .
C12 C13 H13 119.9 .
C14 C13 H13 119.9 .
C22 C25 H25A 109.5 .
C22 C25 H25B 109.5 .
C22 C25 H25C 109.5 .
H25A C25 H25B 109.5 .
H25A C25 H25C 109.5 .
H25B C25 H25C 109.5 .
C22 C23 H23A 109.5 .
C22 C23 H23B 109.5 .
C22 C23 H23C 109.5 .
H23A C23 H23B 109.5 .
H23A C23 H23C 109.5 .
H23B C23 H23C 109.5 .
C22 C24 H24A 109.5 .
C22 C24 H24B 109.5 .
C22 C24 H24C 109.5 .
H24A C24 H24B 109.5 .
H24A C24 H24C 109.5 .
H24B C24 H24C 109.5 .

loop_
_geom_bond_atom_site_label_1
_geom_bond_atom_site_label_2
_geom_bond_distance
_geom_bond_site_symmetry_2
O1 O1 1.4787(14) 3_756
O1 C8 1.4124(12) .
N2 C7 1.2901(14) .
N2 C15 1.4485(14) .
N1 C8 1.4756(14) .
N1 C15 1.2802(14) .
C7 C6 1.4577(16) .
C7 C8 1.5384(15) .
C6 C5 1.3977(16) .
C6 C1 1.3985(16) .
C5 H5 0.9500 .
C5 C4 1.3820(17) .
C8 C9 1.5258(15) .
C9 C10 1.3904(16) .
C9 C14 1.3868(16) .
C20 H20 0.9500 .
C20 C19 1.3885(18) .
C20 C21 1.3974(16) .
C15 C16 1.4937(15) .
C16 C21 1.4149(16) .
C16 C17 1.3972(16) .
C1 H1 0.9500 .
C1 C2 1.3826(17) .
C10 H10 0.9500 .
C10 C11 1.3872(16) .
C2 H2 0.9500 .
C2 C3 1.3902(18) .
C18 H18 0.9500 .
C18 C19 1.3789(18) .
C18 C17 1.3830(17) .
C19 H19 0.9500 .
C11 H11 0.9500 .
C11 C12 1.3827(18) .
C12 H12 0.9500 .
C12 C13 1.3823(18) .
C3 H3 0.9500 .
C3 C4 1.3844(18) .
C21 C22 1.5415(16) .
C22 C25 1.5363(18) .
C22 C23 1.5419(16) .
C22 C24 1.5330(19) .
C17 H17 0.9500 .
C14 H14 0.9500 .
C14 C13 1.3877(17) .
C4 H4 0.9500 .
C13 H13 0.9500 .
C25 H25A 0.9800 .
C25 H25B 0.9800 .
C25 H25C 0.9800 .
C23 H23A 0.9800 .
C23 H23B 0.9800 .
C23 H23C 0.9800 .
C24 H24A 0.9800 .
C24 H24B 0.9800 .
C24 H24C 0.9800 .
